data_4501296
loop_
_publ_author_name
'Hara, Satomi'
'Houjou, Hirohiko'
'Yoshikawa, Isao'
'Araki, Koji'

_publ_section_title
;
 Relation between Crystal Packing and Optical Anisotropy for Schiff
 Base-Nickel Complexes that Form Various Ladder-like Hydrogen-Bonding
 Networks
;
_journal_issue 11
_journal_name_full 'Crystal Growth &amp; Design'
_journal_page_first 5113
_journal_paper_doi 10.1021/cg201013v
_journal_volume 11
_journal_year 2011
_chemical_formula_moiety 'C42 H56 N2 Ni O4'
_chemical_formula_sum 'C42 H56 N2 Ni O4'
_chemical_formula_weight 711.60
_chemical_name_systematic
; 
 ? 
;
_space_group_IT_number 2
_symmetry_cell_setting triclinic
_symmetry_space_group_name_Hall '-P 1'
_symmetry_space_group_name_H-M 'P -1'
_atom_sites_solution_hydrogens geom
_atom_sites_solution_primary direct
_atom_sites_solution_secondary difmap
_audit_creation_method SHELXL-97
_cell_angle_alpha 103.7300(10)
_cell_angle_beta 93.568(2)
_cell_angle_gamma 108.922(2)
_cell_formula_units_Z 1
_cell_length_a 9.377(1)
_cell_length_b 9.594(1)
_cell_length_c 11.204(1)
_cell_measurement_reflns_used 8534
_cell_measurement_temperature 298(2)
_cell_measurement_theta_max 73.04
_cell_measurement_theta_min 4.11
_cell_volume 915.54(16)
_computing_cell_refinement Scalepack
_computing_data_collection 'MacScience Xpress'
_computing_data_reduction 'Denzo and Scalepack'
_computing_molecular_graphics maXus
_computing_structure_refinement 'SHELXL-97 (Sheldrick, 1997)'
_computing_structure_solution 'SHELXS-97 (Sheldrick, 1990)'
_diffrn_ambient_temperature 298(2)
_diffrn_measured_fraction_theta_full 0.955
_diffrn_measured_fraction_theta_max 0.931
_diffrn_measurement_device_type 'MacScience DIPLabo'
_diffrn_measurement_method IP
_diffrn_radiation_monochromator graphite
_diffrn_radiation_source 'fine-focus sealed tube'
_diffrn_radiation_type CuK\a
_diffrn_radiation_wavelength 1.54184
_diffrn_reflns_av_R_equivalents 0.038
_diffrn_reflns_av_sigmaI/netI 0.0243
_diffrn_reflns_limit_h_max 10
_diffrn_reflns_limit_h_min -11
_diffrn_reflns_limit_k_max 11
_diffrn_reflns_limit_k_min -6
_diffrn_reflns_limit_l_max 13
_diffrn_reflns_limit_l_min -13
_diffrn_reflns_number 8534
_diffrn_reflns_theta_full 70.00
_diffrn_reflns_theta_max 73.04
_diffrn_reflns_theta_min 4.11
_diffrn_standards_decay_% NONE
_diffrn_standards_interval_count NONE
_diffrn_standards_interval_time NONE
_diffrn_standards_number NONE
_exptl_absorpt_coefficient_mu 1.107
_exptl_absorpt_correction_T_max 0.8326
_exptl_absorpt_correction_T_min 0.6813
_exptl_absorpt_correction_type integration
_exptl_absorpt_process_details 'abscor (MacScience Co. Ltd., 2000)'
_exptl_crystal_colour 'dark brown'
_exptl_crystal_density_diffrn 1.291
_exptl_crystal_density_method 'not measured'
_exptl_crystal_description prism
_exptl_crystal_F_000 382
_exptl_crystal_size_max 0.51
_exptl_crystal_size_mid 0.17
_exptl_crystal_size_min 0.15
_refine_diff_density_max 0.240
_refine_diff_density_min -0.725
_refine_diff_density_rms 0.067
_refine_ls_extinction_method none
_refine_ls_goodness_of_fit_ref 1.059
_refine_ls_hydrogen_treatment constr
_refine_ls_matrix_type full
_refine_ls_number_parameters 225
_refine_ls_number_reflns 3412
_refine_ls_number_restraints 0
_refine_ls_restrained_S_all 1.059
_refine_ls_R_factor_all 0.0561
_refine_ls_R_factor_gt 0.0543
_refine_ls_shift/su_max 0.000
_refine_ls_shift/su_mean 0.000
_refine_ls_structure_factor_coef Fsqd
_refine_ls_weighting_details 'calc w=1/[\s^2^(Fo^2^)+(0.0817P)^2^+0.7508P] where P=(Fo^2^+2Fc^2^)/3'
_refine_ls_weighting_scheme calc
_refine_ls_wR_factor_gt 0.1510
_refine_ls_wR_factor_ref 0.1526
_reflns_number_gt 3309
_reflns_number_total 3412
_reflns_threshold_expression >2sigma(I)
_cod_data_source_file cg201013v_si_001.cif
_cod_data_source_block ni_dec
_cod_original_sg_symbol_H-M P-1
_cod_database_code 4501296

loop_
_symmetry_equiv_pos_as_xyz
'x, y, z'
'-x, -y, -z'

loop_
_atom_site_label
_atom_site_type_symbol
_atom_site_fract_x
_atom_site_fract_y
_atom_site_fract_z
_atom_site_U_iso_or_equiv
_atom_site_adp_type
_atom_site_occupancy
_atom_site_symmetry_multiplicity
_atom_site_calc_flag
_atom_site_refinement_flags
Ni1 Ni 0.5000 0.5000 0.5000 0.0347(2) Uani 1 2 d S
O1 O 0.4468(2) 0.47722(19) 0.33344(15) 0.0419(4) Uani 1 1 d .
C1 C 0.4337(3) 0.5923(2) 0.2928(2) 0.0332(5) Uani 1 1 d .
C2 C 0.4630(3) 0.5939(3) 0.1706(2) 0.0393(5) Uani 1 1 d .
H1 H 0.4870 0.5140 0.1217 0.047 Uiso 1 1 calc R
C3 C 0.4566(3) 0.7104(3) 0.1237(2) 0.0405(5) Uani 1 1 d .
H2 H 0.4768 0.7091 0.0433 0.049 Uiso 1 1 calc R
C4 C 0.4197(3) 0.8346(2) 0.1953(2) 0.0325(5) Uani 1 1 d .
C5 C 0.4187(3) 0.9575(3) 0.1473(2) 0.0385(5) Uani 1 1 d .
H3 H 0.4411 0.9565 0.0675 0.046 Uiso 1 1 calc R
C6 C 0.3856(3) 1.0779(3) 0.2160(2) 0.0366(5) Uani 1 1 d .
O2 O 0.3879(2) 1.1943(2) 0.16437(17) 0.0486(5) Uani 1 1 d .
H4 H 0.3908 1.2695 0.2191 0.073 Uiso 1 1 calc R
C7 C 0.3492(3) 1.0774(3) 0.3350(2) 0.0373(5) Uani 1 1 d .
H5 H 0.3242 1.1578 0.3815 0.045 Uiso 1 1 calc R
C8 C 0.3501(3) 0.9593(3) 0.3840(2) 0.0343(5) Uani 1 1 d .
H6 H 0.3272 0.9622 0.4640 0.041 Uiso 1 1 calc R
C9 C 0.3851(2) 0.8334(2) 0.3156(2) 0.0300(4) Uani 1 1 d .
C10 C 0.3894(2) 0.7077(2) 0.3641(2) 0.0314(5) Uani 1 1 d .
C11 C 0.3321(3) 0.6891(2) 0.4767(2) 0.0334(5) Uani 1 1 d .
H7 H 0.2716 0.7454 0.5071 0.040 Uiso 1 1 calc R
N1 N 0.3571(2) 0.6006(2) 0.53981(17) 0.0358(4) Uani 1 1 d .
C12 C 0.2664(3) 0.5752(3) 0.6406(2) 0.0385(5) Uani 1 1 d .
H8 H 0.2133 0.6477 0.6567 0.046 Uiso 1 1 calc R
H9 H 0.3336 0.5919 0.7160 0.046 Uiso 1 1 calc R
C13 C 0.1523(3) 0.4140(3) 0.6049(2) 0.0491(6) Uani 1 1 d .
H10 H 0.2070 0.3428 0.5939 0.059 Uiso 1 1 calc R
H11 H 0.0917 0.3958 0.5257 0.059 Uiso 1 1 calc R
C14 C 0.0452(3) 0.3807(3) 0.7000(3) 0.0491(6) Uani 1 1 d .
H12 H -0.0033 0.4572 0.7152 0.059 Uiso 1 1 calc R
H13 H -0.0345 0.2820 0.6635 0.059 Uiso 1 1 calc R
C15 C 0.1176(3) 0.3786(3) 0.8247(2) 0.0457(6) Uani 1 1 d .
H14 H 0.1888 0.3243 0.8108 0.055 Uiso 1 1 calc R
H15 H 0.1746 0.4829 0.8732 0.055 Uiso 1 1 calc R
C16 C -0.0010(3) 0.3019(3) 0.8976(3) 0.0469(6) Uani 1 1 d .
H16 H -0.0684 0.3601 0.9140 0.056 Uiso 1 1 calc R
H17 H -0.0619 0.2006 0.8456 0.056 Uiso 1 1 calc R
C17 C 0.0600(3) 0.2858(3) 1.0199(3) 0.0491(6) Uani 1 1 d .
H18 H 0.1081 0.3866 1.0777 0.059 Uiso 1 1 calc R
H19 H 0.1370 0.2386 1.0067 0.059 Uiso 1 1 calc R
C18 C -0.0662(3) 0.1888(4) 1.0765(3) 0.0520(7) Uani 1 1 d .
H20 H -0.1404 0.2393 1.0920 0.062 Uiso 1 1 calc R
H21 H -0.1176 0.0910 1.0156 0.062 Uiso 1 1 calc R
C19 C -0.0159(3) 0.1590(4) 1.1961(3) 0.0525(7) Uani 1 1 d .
H22 H 0.0249 0.2554 1.2604 0.063 Uiso 1 1 calc R
H23 H 0.0652 0.1175 1.1838 0.063 Uiso 1 1 calc R
C20 C -0.1446(4) 0.0486(3) 1.2396(3) 0.0556(7) Uani 1 1 d .
H24 H -0.2253 0.0908 1.2523 0.067 Uiso 1 1 calc R
H25 H -0.1860 -0.0472 1.1747 0.067 Uiso 1 1 calc R
C21 C -0.0963(5) 0.0163(4) 1.3584(3) 0.0685(9) Uani 1 1 d .
H26 H -0.0122 -0.0195 1.3484 0.103 Uiso 1 1 calc R
H27 H -0.1802 -0.0606 1.3767 0.103 Uiso 1 1 calc R
H28 H -0.0659 0.1085 1.4254 0.103 Uiso 1 1 calc R

loop_
_atom_site_aniso_label
_atom_site_aniso_U_11
_atom_site_aniso_U_22
_atom_site_aniso_U_33
_atom_site_aniso_U_23
_atom_site_aniso_U_13
_atom_site_aniso_U_12
Ni1 0.0455(3) 0.0329(3) 0.0319(3) 0.0143(2) 0.0104(2) 0.0173(2)
O1 0.0674(11) 0.0347(8) 0.0332(8) 0.0131(7) 0.0088(7) 0.0276(8)
C1 0.0407(11) 0.0303(11) 0.0321(11) 0.0112(8) 0.0056(9) 0.0149(9)
C2 0.0549(14) 0.0376(12) 0.0315(11) 0.0100(9) 0.0111(10) 0.0227(11)
C3 0.0565(14) 0.0419(13) 0.0309(11) 0.0151(10) 0.0144(10) 0.0222(11)
C4 0.0376(11) 0.0316(11) 0.0307(11) 0.0122(9) 0.0067(8) 0.0125(9)
C5 0.0496(13) 0.0388(12) 0.0337(11) 0.0191(10) 0.0130(10) 0.0161(10)
C6 0.0410(12) 0.0320(11) 0.0389(12) 0.0177(9) 0.0036(9) 0.0104(9)
O2 0.0759(13) 0.0344(9) 0.0432(10) 0.0207(7) 0.0098(9) 0.0220(9)
C7 0.0454(12) 0.0308(11) 0.0386(12) 0.0105(9) 0.0067(10) 0.0162(10)
C8 0.0424(12) 0.0339(11) 0.0317(11) 0.0131(9) 0.0095(9) 0.0162(9)
C9 0.0325(10) 0.0297(10) 0.0310(10) 0.0132(8) 0.0058(8) 0.0110(8)
C10 0.0389(11) 0.0306(11) 0.0299(10) 0.0134(8) 0.0074(8) 0.0149(9)
C11 0.0386(11) 0.0304(11) 0.0354(11) 0.0139(9) 0.0098(9) 0.0133(9)
N1 0.0468(11) 0.0326(9) 0.0332(9) 0.0149(8) 0.0127(8) 0.0153(8)
C12 0.0474(13) 0.0382(12) 0.0356(12) 0.0168(10) 0.0172(10) 0.0159(10)
C13 0.0575(15) 0.0459(14) 0.0388(13) 0.0161(11) 0.0116(11) 0.0075(12)
C14 0.0442(13) 0.0548(15) 0.0469(14) 0.0239(12) 0.0105(11) 0.0076(12)
C15 0.0428(13) 0.0475(14) 0.0468(14) 0.0205(11) 0.0118(11) 0.0097(11)
C16 0.0455(13) 0.0522(15) 0.0452(14) 0.0224(12) 0.0120(11) 0.0125(11)
C17 0.0503(14) 0.0540(16) 0.0463(14) 0.0228(12) 0.0112(11) 0.0153(12)
C18 0.0535(15) 0.0591(17) 0.0455(15) 0.0237(13) 0.0113(12) 0.0151(13)
C19 0.0588(16) 0.0578(16) 0.0455(15) 0.0222(13) 0.0115(12) 0.0201(13)
C20 0.0678(18) 0.0484(15) 0.0558(16) 0.0183(13) 0.0212(14) 0.0220(14)
C21 0.098(3) 0.067(2) 0.0551(18) 0.0286(16) 0.0336(18) 0.0356(19)

loop_
_atom_type_symbol
_atom_type_description
_atom_type_scat_dispersion_real
_atom_type_scat_dispersion_imag
_atom_type_scat_source
C C 0.0181 0.0091 'International Tables Vol C Tables 4.2.6.8 and 6.1.1.4'
H H 0.0000 0.0000 'International Tables Vol C Tables 4.2.6.8 and 6.1.1.4'
N N 0.0311 0.0180 'International Tables Vol C Tables 4.2.6.8 and 6.1.1.4'
O O 0.0492 0.0322 'International Tables Vol C Tables 4.2.6.8 and 6.1.1.4'
Ni Ni -3.0029 0.5091 'International Tables Vol C Tables 4.2.6.8 and 6.1.1.4'

loop_
_geom_angle_atom_site_label_1
_geom_angle_atom_site_label_2
_geom_angle_atom_site_label_3
_geom_angle
_geom_angle_site_symmetry_1
_geom_angle_site_symmetry_3
O1 Ni1 O1 180.0 2_666 .
O1 Ni1 N1 90.09(8) 2_666 2_666
O1 Ni1 N1 89.91(8) . 2_666
O1 Ni1 N1 89.91(8) 2_666 .
O1 Ni1 N1 90.09(8) . .
N1 Ni1 N1 180.000(1) 2_666 .
C1 O1 Ni1 121.45(14) . .
O1 C1 C10 122.9(2) . .
O1 C1 C2 117.4(2) . .
C10 C1 C2 119.7(2) . .
C3 C2 C1 120.9(2) . .
C3 C2 H1 119.5 . .
C1 C2 H1 119.5 . .
C2 C3 C4 121.4(2) . .
C2 C3 H2 119.3 . .
C4 C3 H2 119.3 . .
C9 C4 C5 120.3(2) . .
C9 C4 C3 118.9(2) . .
C5 C4 C3 120.8(2) . .
C6 C5 C4 121.2(2) . .
C6 C5 H3 119.4 . .
C4 C5 H3 119.4 . .
C5 C6 O2 118.3(2) . .
C5 C6 C7 119.2(2) . .
O2 C6 C7 122.5(2) . .
C6 O2 H4 109.5 . .
C8 C7 C6 120.7(2) . .
C8 C7 H5 119.6 . .
C6 C7 H5 119.6 . .
C7 C8 C9 121.5(2) . .
C7 C8 H6 119.3 . .
C9 C8 H6 119.3 . .
C4 C9 C8 117.14(19) . .
C4 C9 C10 119.5(2) . .
C8 C9 C10 123.4(2) . .
C1 C10 C11 118.84(19) . .
C1 C10 C9 119.55(19) . .
C11 C10 C9 121.19(19) . .
N1 C11 C10 125.5(2) . .
N1 C11 H7 117.2 . .
C10 C11 H7 117.2 . .
C11 N1 C12 117.50(19) . .
C11 N1 Ni1 121.31(15) . .
C12 N1 Ni1 121.14(15) . .
N1 C12 C13 110.3(2) . .
N1 C12 H8 109.6 . .
C13 C12 H8 109.6 . .
N1 C12 H9 109.6 . .
C13 C12 H9 109.6 . .
H8 C12 H9 108.1 . .
C12 C13 C14 114.0(2) . .
C12 C13 H10 108.8 . .
C14 C13 H10 108.8 . .
C12 C13 H11 108.8 . .
C14 C13 H11 108.8 . .
H10 C13 H11 107.7 . .
C15 C14 C13 116.3(2) . .
C15 C14 H12 108.2 . .
C13 C14 H12 108.2 . .
C15 C14 H13 108.2 . .
C13 C14 H13 108.2 . .
H12 C14 H13 107.4 . .
C16 C15 C14 111.9(2) . .
C16 C15 H14 109.2 . .
C14 C15 H14 109.2 . .
C16 C15 H15 109.2 . .
C14 C15 H15 109.2 . .
H14 C15 H15 107.9 . .
C17 C16 C15 116.1(2) . .
C17 C16 H16 108.3 . .
C15 C16 H16 108.3 . .
C17 C16 H17 108.3 . .
C15 C16 H17 108.3 . .
H16 C16 H17 107.4 . .
C16 C17 C18 111.7(2) . .
C16 C17 H18 109.3 . .
C18 C17 H18 109.3 . .
C16 C17 H19 109.3 . .
C18 C17 H19 109.3 . .
H18 C17 H19 107.9 . .
C19 C18 C17 115.9(2) . .
C19 C18 H20 108.3 . .
C17 C18 H20 108.3 . .
C19 C18 H21 108.3 . .
C17 C18 H21 108.3 . .
H20 C18 H21 107.4 . .
C18 C19 C20 112.9(3) . .
C18 C19 H22 109.0 . .
C20 C19 H22 109.0 . .
C18 C19 H23 109.0 . .
C20 C19 H23 109.0 . .
H22 C19 H23 107.8 . .
C21 C20 C19 113.7(3) . .
C21 C20 H24 108.8 . .
C19 C20 H24 108.8 . .
C21 C20 H25 108.8 . .
C19 C20 H25 108.8 . .
H24 C20 H25 107.7 . .
C20 C21 H26 109.5 . .
C20 C21 H27 109.5 . .
H26 C21 H27 109.5 . .
C20 C21 H28 109.5 . .
H26 C21 H28 109.5 . .
H27 C21 H28 109.5 . .

loop_
_geom_bond_atom_site_label_1
_geom_bond_atom_site_label_2
_geom_bond_distance
_geom_bond_site_symmetry_2
Ni1 O1 1.8436(16) 2_666
Ni1 O1 1.8436(16) .
Ni1 N1 1.9062(19) 2_666
Ni1 N1 1.9062(19) .
O1 C1 1.327(3) .
C1 C10 1.398(3) .
C1 C2 1.416(3) .
C2 C3 1.359(3) .
C2 H1 0.9300 .
C3 C4 1.425(3) .
C3 H2 0.9300 .
C4 C9 1.408(3) .
C4 C5 1.409(3) .
C5 C6 1.365(3) .
C5 H3 0.9300 .
C6 O2 1.369(3) .
C6 C7 1.398(3) .
O2 H4 0.8200 .
C7 C8 1.373(3) .
C7 H5 0.9300 .
C8 C9 1.416(3) .
C8 H6 0.9300 .
C9 C10 1.445(3) .
C10 C11 1.429(3) .
C11 N1 1.292(3) .
C11 H7 0.9300 .
N1 C12 1.474(3) .
C12 C13 1.509(3) .
C12 H8 0.9700 .
C12 H9 0.9700 .
C13 C14 1.527(3) .
C13 H10 0.9700 .
C13 H11 0.9700 .
C14 C15 1.522(4) .
C14 H12 0.9700 .
C14 H13 0.9700 .
C15 C16 1.521(3) .
C15 H14 0.9700 .
C15 H15 0.9700 .
C16 C17 1.513(4) .
C16 H16 0.9700 .
C16 H17 0.9700 .
C17 C18 1.525(4) .
C17 H18 0.9700 .
C17 H19 0.9700 .
C18 C19 1.514(4) .
C18 H20 0.9700 .
C18 H21 0.9700 .
C19 C20 1.518(4) .
C19 H22 0.9700 .
C19 H23 0.9700 .
C20 C21 1.511(4) .
C20 H24 0.9700 .
C20 H25 0.9700 .
C21 H26 0.9600 .
C21 H27 0.9600 .
C21 H28 0.9600 .

loop_
_geom_torsion_atom_site_label_1
_geom_torsion_atom_site_label_2
_geom_torsion_atom_site_label_3
_geom_torsion_atom_site_label_4
_geom_torsion
_geom_torsion_site_symmetry_1
N1 Ni1 O1 C1 -134.02(18) 2_666
N1 Ni1 O1 C1 45.98(18) .
Ni1 O1 C1 C10 -30.2(3) .
Ni1 O1 C1 C2 151.35(18) .
O1 C1 C2 C3 -177.9(2) .
C10 C1 C2 C3 3.5(4) .
C1 C2 C3 C4 -0.3(4) .
C2 C3 C4 C9 -1.8(4) .
C2 C3 C4 C5 177.7(2) .
C9 C4 C5 C6 0.4(4) .
C3 C4 C5 C6 -179.0(2) .
C4 C5 C6 O2 179.5(2) .
C4 C5 C6 C7 -1.2(4) .
C5 C6 C7 C8 1.5(4) .
O2 C6 C7 C8 -179.2(2) .
C6 C7 C8 C9 -1.1(4) .
C5 C4 C9 C8 0.1(3) .
C3 C4 C9 C8 179.5(2) .
C5 C4 C9 C10 -178.9(2) .
C3 C4 C9 C10 0.6(3) .
C7 C8 C9 C4 0.3(3) .
C7 C8 C9 C10 179.1(2) .
O1 C1 C10 C11 -10.5(3) .
C2 C1 C10 C11 168.0(2) .
O1 C1 C10 C9 176.9(2) .
C2 C1 C10 C9 -4.6(3) .
C4 C9 C10 C1 2.5(3) .
C8 C9 C10 C1 -176.3(2) .
C4 C9 C10 C11 -169.9(2) .
C8 C9 C10 C11 11.3(3) .
C1 C10 C11 N1 21.9(4) .
C9 C10 C11 N1 -165.7(2) .
C10 C11 N1 C12 -169.2(2) .
C10 C11 N1 Ni1 8.3(3) .
O1 Ni1 N1 C11 144.84(19) 2_666
O1 Ni1 N1 C11 -35.16(19) .
O1 Ni1 N1 C12 -37.71(18) 2_666
O1 Ni1 N1 C12 142.29(18) .
C11 N1 C12 C13 108.8(3) .
Ni1 N1 C12 C13 -68.8(3) .
N1 C12 C13 C14 -175.8(2) .
C12 C13 C14 C15 -67.8(3) .
C13 C14 C15 C16 -163.9(2) .
C14 C15 C16 C17 176.6(2) .
C15 C16 C17 C18 -172.3(2) .
C16 C17 C18 C19 177.1(3) .
C17 C18 C19 C20 -174.0(3) .
C18 C19 C20 C21 179.5(3) .
